data_2207374
loop_
_publ_author_name
'Tobias van Almsick'
'William S. Sheldrick'

_publ_section_title
;
 Tetracaesium strontium <i>catena</i>-nonaselenidotristannate(IV)
;
_journal_coeditor_code WM6093
_journal_issue 11
_journal_name_full 'Acta Crystallographica Section E'
_journal_page_first i225
_journal_page_last i227
_journal_paper_doi 10.1107/S1600536805031090
_journal_volume 61
_journal_year 2005
_chemical_formula_iupac 'Cs4 Sr Sn3 Se9'
_chemical_formula_moiety 'Se9 Sn3, 4(Cs), Sr'
_chemical_formula_sum 'Cs4 Se9 Sn3 Sr'
_chemical_formula_weight 1685.97
_chemical_name_systematic
;
Tetracesium strontium catena-nonaselenidotristannate(IV)
;
_space_group_IT_number 146
_symmetry_cell_setting trigonal
_symmetry_space_group_name_Hall 'R 3'
_symmetry_space_group_name_H-M 'R 3 :H'
_atom_sites_solution_primary direct
_atom_sites_solution_secondary difmap
_audit_creation_method SHELXL-97
_cell_angle_alpha 90.00
_cell_angle_beta 90.00
_cell_angle_gamma 120.00
_cell_formula_units_Z 3
_cell_length_a 14.528(3)
_cell_length_b 14.528(3)
_cell_length_c 9.685(4)
_cell_measurement_reflns_used 21
_cell_measurement_temperature 293(2)
_cell_measurement_theta_max 18.521
_cell_measurement_theta_min 4.375
_cell_volume 1770.3(9)
_computing_cell_refinement 'Siemens R3m/V'
_computing_data_collection 'Siemens R3m/V (Siemens, 1989)'
_computing_data_reduction 'XDISK (Siemens, 1989)'
_computing_molecular_graphics 'XP in SHELXTL-Plus (Sheldrick, 1995)'
_computing_publication_material SHELXL97
_computing_structure_refinement 'SHELXL97 (Sheldrick, 1997)'
_computing_structure_solution 'SHELXS97 (Sheldrick, 1997)'
_diffrn_ambient_temperature 293(2)
_diffrn_measured_fraction_theta_full 0.986
_diffrn_measured_fraction_theta_max 0.986
_diffrn_measurement_device_type 'Siemens P4 four-circle'
_diffrn_measurement_method \w
_diffrn_radiation_monochromator graphite
_diffrn_radiation_source 'fine-focus sealed tube'
_diffrn_radiation_type MoK\a
_diffrn_radiation_wavelength 0.71073
_diffrn_reflns_av_R_equivalents 0.0442
_diffrn_reflns_av_sigmaI/netI 0.0318
_diffrn_reflns_limit_h_max 16
_diffrn_reflns_limit_h_min -1
_diffrn_reflns_limit_k_max 1
_diffrn_reflns_limit_k_min -17
_diffrn_reflns_limit_l_max 11
_diffrn_reflns_limit_l_min -1
_diffrn_reflns_number 945
_diffrn_reflns_theta_full 25.00
_diffrn_reflns_theta_max 24.99
_diffrn_reflns_theta_min 2.80
_diffrn_standards_decay_% 0.05
_diffrn_standards_interval_count 97
_diffrn_standards_number 3
_exptl_absorpt_coefficient_mu 25.323
_exptl_absorpt_correction_T_max 0.098
_exptl_absorpt_correction_T_min 0.075
_exptl_absorpt_correction_type psi-scan
_exptl_absorpt_process_details '(XPREP in SHELXTL-Plus; Sheldrick, 1995)'
_exptl_crystal_colour black
_exptl_crystal_density_diffrn 4.744
_exptl_crystal_density_method 'not measured'
_exptl_crystal_description prism
_exptl_crystal_F_000 2142
_exptl_crystal_size_max 0.11
_exptl_crystal_size_mid 0.10
_exptl_crystal_size_min 0.09
_refine_diff_density_max 1.515
_refine_diff_density_min -1.712
_refine_ls_abs_structure_details 'Flack (1983), 111 Friedel pairs'
_refine_ls_abs_structure_Flack 0.02(3)
_refine_ls_extinction_method none
_refine_ls_goodness_of_fit_ref 1.148
_refine_ls_matrix_type full
_refine_ls_number_parameters 52
_refine_ls_number_reflns 792
_refine_ls_number_restraints 1
_refine_ls_restrained_S_all 1.147
_refine_ls_R_factor_all 0.0367
_refine_ls_R_factor_gt 0.0363
_refine_ls_shift/su_max 0.000
_refine_ls_shift/su_mean 0.000
_refine_ls_structure_factor_coef Fsqd
_refine_ls_weighting_details 'w = 1/[\s^2^(Fo^2^)+(0.0779P)^2^] where P = (Fo^2^+2Fc^2^)/3'
_refine_ls_weighting_scheme calc
_refine_ls_wR_factor_gt 0.1012
_refine_ls_wR_factor_ref 0.1015
_reflns_number_gt 782
_reflns_number_total 792
_reflns_threshold_expression I>2\s(I)
_cod_data_source_file wm6093.cif
_cod_data_source_block I
_cod_depositor_comments
;
The following automatic conversions were performed:
'_symmetry_cell_setting' value 'Trigonal' changed to 'trigonal' according
to '/home/saulius/struct/CIF-dictionaries/cif_core.dic' dictionary named
'cif_core.dic' version 2.4.1 from 2010-06-29.

Automatic conversion script
Id: cif_fix_enum 1527 2010-12-29 10:47:43Z saulius 

The following automatic conversions were performed:

'_symmetry_cell_setting' value 'Trigonal' changed to 'trigonal'
according to /home/saulius/struct/CIF-dictionaries/cif_core.dic
dictionary named 'cif_core.dic' version 2.4.1 from 2010-06-29.

Automatic conversion script
Id: cif_fix_values 1715 2011-07-08 13:25:40Z adriana 
;
_cod_original_cell_volume 1770.4(9)
_cod_original_sg_symbol_H-M 'R 3'
_cod_original_formula_sum 'Cs4 Se9 Sn3 Sr1'
_cod_database_code 2207374
_cod_database_fobs_code 2207374

loop_
_symmetry_equiv_pos_as_xyz
'x, y, z'
'-y, x-y, z'
'-x+y, -x, z'
'x+2/3, y+1/3, z+1/3'
'-y+2/3, x-y+1/3, z+1/3'
'-x+y+2/3, -x+1/3, z+1/3'
'x+1/3, y+2/3, z+2/3'
'-y+1/3, x-y+2/3, z+2/3'
'-x+y+1/3, -x+2/3, z+2/3'

loop_
_atom_site_label
_atom_site_fract_x
_atom_site_fract_y
_atom_site_fract_z
_atom_site_U_iso_or_equiv
_atom_site_adp_type
_atom_site_calc_flag
_atom_site_refinement_flags
_atom_site_occupancy
_atom_site_type_symbol
Cs1 1.00451(10) 0.56109(9) 0.17713(13) 0.0314(4) Uani d . 1 Cs
Cs2 0.6667 0.3333 0.1886(3) 0.0403(6) Uani d S 1 Cs
Sn 0.89143(8) 0.23873(9) 0.44014(13) 0.0171(3) Uani d . 1 Sn
Se1 0.90254(14) 0.26040(15) 0.1782(2) 0.0216(4) Uani d . 1 Se
Se2 0.94565(15) 0.11743(14) 0.5419(2) 0.0239(4) Uani d . 1 Se
Se3 0.70045(15) 0.17204(15) 0.4813(2) 0.0241(5) Uani d . 1 Se
Sr 0.3333 0.6667 -0.0147(3) 0.0203(6) Uani d S 1 Sr

loop_
_atom_site_aniso_label
_atom_site_aniso_U_11
_atom_site_aniso_U_22
_atom_site_aniso_U_33
_atom_site_aniso_U_12
_atom_site_aniso_U_13
_atom_site_aniso_U_23
Cs1 0.0307(6) 0.0301(7) 0.0317(8) 0.0138(5) 0.0000(5) -0.0029(5)
Cs2 0.0443(9) 0.0443(9) 0.0325(13) 0.0221(4) 0.000 0.000
Sn 0.0177(6) 0.0174(6) 0.0172(6) 0.0095(5) 0.0009(4) -0.0007(4)
Se1 0.0160(8) 0.0261(9) 0.0177(9) 0.0068(7) 0.0000(6) -0.0010(7)
Se2 0.0299(10) 0.0221(9) 0.0249(9) 0.0170(8) -0.0034(8) -0.0008(8)
Se3 0.0211(9) 0.0239(9) 0.0286(10) 0.0123(7) 0.0020(7) -0.0046(8)
Sr 0.0194(8) 0.0194(8) 0.0221(15) 0.0097(4) 0.000 0.000

loop_
_atom_type_symbol
_atom_type_description
_atom_type_scat_dispersion_real
_atom_type_scat_dispersion_imag
_atom_type_scat_source
Se Se -0.0929 2.2259 'International Tables Vol C Tables 4.2.6.8 and 6.1.1.4'
Sr Sr -1.5307 3.2498 'International Tables Vol C Tables 4.2.6.8 and 6.1.1.4'
Sn Sn -0.6537 1.4246 'International Tables Vol C Tables 4.2.6.8 and 6.1.1.4'
Cs Cs -0.3680 2.1192 'International Tables Vol C Tables 4.2.6.8 and 6.1.1.4'

loop_
_geom_angle_atom_site_label_1
_geom_angle_atom_site_label_2
_geom_angle_atom_site_label_3
_geom_angle_site_symmetry_1
_geom_angle_site_symmetry_3
_geom_angle
_geom_angle_publ_flag
Se2 Cs1 Se2 8_644 7_554 62.80(6) ?
Se2 Cs1 Se3 8_644 2_655 120.54(6) ?
Se2 Cs1 Se3 7_554 2_655 114.49(5) ?
Se2 Cs1 Se2 8_644 6_664 103.08(6) ?
Se2 Cs1 Se2 7_554 6_664 133.72(6) ?
Se3 Cs1 Se2 2_655 6_664 110.38(5) ?
Se2 Cs1 Se1 8_644 6_665 61.28(5) ?
Se2 Cs1 Se1 7_554 6_665 92.77(5) ?
Se3 Cs1 Se1 2_655 6_665 59.57(5) ?
Se2 Cs1 Se1 6_664 6_665 119.93(5) ?
Se2 Cs1 Se1 8_644 . 66.35(4) ?
Se2 Cs1 Se1 7_554 . 129.14(5) ?
Se3 Cs1 Se1 2_655 . 90.19(5) ?
Se2 Cs1 Se1 6_664 . 59.77(4) ?
Se1 Cs1 Se1 6_665 . 61.22(4) ?
Se2 Cs1 Se3 8_644 7_554 127.86(5) ?
Se2 Cs1 Se3 7_554 7_554 65.20(4) ?
Se3 Cs1 Se3 2_655 7_554 84.33(4) ?
Se2 Cs1 Se3 6_664 7_554 109.69(5) ?
Se1 Cs1 Se3 6_665 7_554 125.67(5) ?
Se1 Cs1 Se3 . 7_554 165.47(6) ?
Se2 Cs1 Se3 8_644 6_664 76.91(5) ?
Se2 Cs1 Se3 7_554 6_664 70.32(5) ?
Se3 Cs1 Se3 2_655 6_664 162.46(5) ?
Se2 Cs1 Se3 6_664 6_664 63.47(5) ?
Se1 Cs1 Se3 6_665 6_664 137.97(6) ?
Se1 Cs1 Se3 . 6_664 99.44(5) ?
Se3 Cs1 Se3 7_554 6_664 82.78(4) ?
Se2 Cs2 Se2 6_664 5_544 61.28(6) ?
Se2 Cs2 Se2 6_664 4_454 61.28(6) ?
Se2 Cs2 Se2 5_544 4_454 61.28(6) ?
Se2 Cs2 Se3 6_664 . 116.63(4) ?
Se2 Cs2 Se3 5_544 . 110.09(5) ?
Se2 Cs2 Se3 4_454 . 171.30(5) ?
Se2 Cs2 Se3 6_664 2_655 110.09(5) ?
Se2 Cs2 Se3 5_544 2_655 171.30(5) ?
Se2 Cs2 Se3 4_454 2_655 116.63(4) ?
Se3 Cs2 Se3 . 2_655 72.06(6) ?
Se2 Cs2 Se3 6_664 3_665 171.30(5) ?
Se2 Cs2 Se3 5_544 3_665 116.63(4) ?
Se2 Cs2 Se3 4_454 3_665 110.09(5) ?
Se3 Cs2 Se3 . 3_665 72.06(6) ?
Se3 Cs2 Se3 2_655 3_665 72.06(6) ?
Se2 Cs2 Se1 6_664 . 58.41(4) ?
Se2 Cs2 Se1 5_544 . 88.21(5) ?
Se2 Cs2 Se1 4_454 . 119.67(7) ?
Se3 Cs2 Se1 . . 58.69(4) ?
Se3 Cs2 Se1 2_655 . 85.88(4) ?
Se3 Cs2 Se1 3_665 . 130.24(7) ?
Se2 Cs2 Se1 6_664 3_665 119.67(7) ?
Se2 Cs2 Se1 5_544 3_665 58.41(4) ?
Se2 Cs2 Se1 4_454 3_665 88.21(5) ?
Se3 Cs2 Se1 . 3_665 85.88(4) ?
Se3 Cs2 Se1 2_655 3_665 130.24(7) ?
Se3 Cs2 Se1 3_665 3_665 58.69(4) ?
Se1 Cs2 Se1 . 3_665 119.939(4) ?
Se2 Cs2 Se1 6_664 2_655 88.21(5) ?
Se2 Cs2 Se1 5_544 2_655 119.67(7) ?
Se2 Cs2 Se1 4_454 2_655 58.41(4) ?
Se3 Cs2 Se1 . 2_655 130.24(7) ?
Se3 Cs2 Se1 2_655 2_655 58.69(4) ?
Se3 Cs2 Se1 3_665 2_655 85.88(4) ?
Se1 Cs2 Se1 . 2_655 119.939(4) ?
Se1 Cs2 Se1 3_665 2_655 119.939(4) ?
Se2 Sn Se3 . . 110.63(8) yes
Se2 Sn Se1 . . 117.54(9) yes
Se3 Sn Se1 . . 101.43(8) yes
Se2 Sn Se1 . 6_665 109.41(8) yes
Se3 Sn Se1 . 6_665 118.02(7) yes
Se1 Sn Se1 . 6_665 99.60(7) yes
Sn Se1 Sn . 8_644 107.45(8) yes
Sn Se1 Cs1 . 8_644 141.88(7) ?
Sn Se1 Cs1 8_644 8_644 96.13(7) ?
Sn Se1 Cs1 . . 96.18(7) ?
Sn Se1 Cs1 8_644 . 83.30(5) ?
Cs1 Se1 Cs1 8_644 . 116.38(6) ?
Sn Se1 Cs2 . . 89.89(7) ?
Sn Se1 Cs2 8_644 . 146.75(7) ?
Cs1 Se1 Cs2 8_644 . 85.92(5) ?
Cs1 Se1 Cs2 . . 66.43(4) ?
Sn Se2 Sr . 4_545 112.06(9) ?
Sn Se2 Cs1 . 6_665 88.78(6) ?
Sr Se2 Cs1 4_545 6_665 85.79(5) ?
Sn Se2 Cs1 . 4_445 90.19(6) ?
Sr Se2 Cs1 4_545 4_445 85.39(5) ?
Cs1 Se2 Cs1 6_665 4_445 170.01(7) ?
Sn Se2 Cs2 . 7_545 149.60(8) ?
Sr Se2 Cs2 4_545 7_545 98.33(7) ?
Cs1 Se2 Cs2 6_665 7_545 93.14(5) ?
Cs1 Se2 Cs2 4_445 7_545 92.77(5) ?
Sn Se2 Cs1 . 8_645 83.36(6) ?
Sr Se2 Cs1 4_545 8_645 149.94(7) ?
Cs1 Se2 Cs1 6_665 8_645 121.38(6) ?
Cs1 Se2 Cs1 4_445 8_645 68.32(5) ?
Cs2 Se2 Cs1 7_545 8_645 69.80(5) ?
Sn Se3 Sr . 7_545 111.14(7) ?
Sn Se3 Cs1 . 3_665 105.77(7) ?
Sr Se3 Cs1 7_545 3_665 133.32(7) ?
Sn Se3 Cs1 . 4_445 86.37(6) ?
Sr Se3 Cs1 7_545 4_445 140.95(8) ?
Cs1 Se3 Cs1 3_665 4_445 67.16(4) ?
Sn Se3 Cs2 . . 95.85(6) ?
Sr Se3 Cs2 7_545 . 79.43(8) ?
Cs1 Se3 Cs2 3_665 . 69.17(5) ?
Cs1 Se3 Cs2 4_445 . 135.12(6) ?
Sn Se3 Cs1 . 8_645 81.85(6) ?
Sr Se3 Cs1 7_545 8_645 81.72(7) ?
Cs1 Se3 Cs1 3_665 8_645 131.88(6) ?
Cs1 Se3 Cs1 4_445 8_645 66.02(4) ?
Cs2 Se3 Cs1 . 8_645 158.74(6) ?
Se2 Sr Se2 7_454 8_544 76.47(9) ?
Se2 Sr Se2 7_454 9_664 76.47(9) ?
Se2 Sr Se2 8_544 9_664 76.47(9) ?
Se2 Sr Se3 7_454 4_454 166.06(9) ?
Se2 Sr Se3 8_544 4_454 89.70(5) ?
Se2 Sr Se3 9_664 4_454 98.82(5) ?
Se2 Sr Se3 7_454 5_554 98.82(5) ?
Se2 Sr Se3 8_544 5_554 166.06(9) ?
Se2 Sr Se3 9_664 5_554 89.70(5) ?
Se3 Sr Se3 4_454 5_554 94.23(8) ?
Se2 Sr Se3 7_454 6_564 89.70(5) ?
Se2 Sr Se3 8_544 6_564 98.82(5) ?
Se2 Sr Se3 9_664 6_564 166.06(9) ?
Se3 Sr Se3 4_454 6_564 94.23(8) ?
Se3 Sr Se3 5_554 6_564 94.23(8) ?

loop_
_geom_bond_atom_site_label_1
_geom_bond_atom_site_label_2
_geom_bond_site_symmetry_2
_geom_bond_distance
_geom_bond_publ_flag
Cs1 Se2 8_644 3.661(2) yes
Cs1 Se2 7_554 3.684(2) yes
Cs1 Se3 2_655 3.777(2) yes
Cs1 Se2 6_664 3.826(2) yes
Cs1 Se1 6_665 3.836(3) yes
Cs1 Se1 . 3.848(2) yes
Cs1 Se3 7_554 3.849(2) yes
Cs1 Se3 6_664 3.894(3) yes
Cs1 Cs1 9_664 4.2184(18) no
Cs1 Cs1 5_655 4.2185(18) no
Cs1 Sn 6_664 4.306(2) no
Cs1 Cs2 . 4.3372(15) no
Cs2 Se2 6_664 3.754(3) yes
Cs2 Se2 5_544 3.754(3) yes
Cs2 Se2 4_454 3.754(3) yes
Cs2 Se3 . 3.862(3) yes
Cs2 Se3 2_655 3.862(3) yes
Cs2 Se3 3_665 3.862(3) yes
Cs2 Se1 . 4.063(2) yes
Cs2 Se1 3_665 4.063(2) yes
Cs2 Se1 2_655 4.063(2) yes
Cs2 Cs1 3_665 4.3372(15) no
Cs2 Cs1 2_655 4.3372(15) no
Sn Se2 . 2.467(2) yes
Sn Se3 . 2.472(2) yes
Sn Se1 . 2.551(3) yes
Sn Se1 6_665 2.571(2) yes
Sn Cs1 8_645 4.306(2) no
Sn Cs1 6_665 4.3711(18) no
Sn Cs1 4_445 4.4405(18) no
Se1 Sn 8_644 2.571(2) no
Se1 Cs1 8_644 3.836(3) no
Se2 Sr 4_545 3.091(3) ?
Se2 Cs1 6_665 3.661(2) ?
Se2 Cs1 4_445 3.684(2) ?
Se2 Cs2 7_545 3.754(3) ?
Se2 Cs1 8_645 3.826(2) ?
Se3 Sr 7_545 3.100(2) ?
Se3 Cs1 3_665 3.777(2) ?
Se3 Cs1 4_445 3.849(2) ?
Se3 Cs1 8_645 3.894(3) ?
Sr Se2 7_454 3.091(3) yes
Sr Se2 8_544 3.091(3) yes
Sr Se2 9_664 3.091(3) yes
Sr Se3 4_454 3.100(2) yes
Sr Se3 5_554 3.101(2) yes
Sr Se3 6_564 3.101(2) yes
Sr Cs2 4_454 4.488(4) ?
Sr Cs1 3_675 4.615(2) ?
Sr Cs1 1_455 4.615(2) ?
Sr Cs1 2_655 4.615(2) ?
Sr Cs2 4_455 5.198(5) ?

loop_
_geom_torsion_atom_site_label_1
_geom_torsion_atom_site_label_2
_geom_torsion_atom_site_label_3
_geom_torsion_atom_site_label_4
_geom_torsion_site_symmetry_1
_geom_torsion_site_symmetry_4
_geom_torsion
Se2 Sn Se1 Sn . 8_644 -55.91(10)
Se3 Sn Se1 Sn . 8_644 -176.63(8)
Se1 Sn Se1 Sn 6_665 8_644 62.02(3)
Cs1 Sn Se1 Sn 8_645 8_644 -139.27(17)
Cs1 Sn Se1 Sn 6_665 8_644 0.36(7)
Cs1 Sn Se1 Sn 4_445 8_644 -115.05(7)
Se2 Sn Se1 Cs1 . 8_644 69.68(15)
Se3 Sn Se1 Cs1 . 8_644 -51.04(15)
Se1 Sn Se1 Cs1 6_665 8_644 -172.39(14)
Cs1 Sn Se1 Cs1 8_645 8_644 -13.7(3)
Cs1 Sn Se1 Cs1 6_665 8_644 125.95(11)
Cs1 Sn Se1 Cs1 4_445 8_644 10.54(14)
Se2 Sn Se1 Cs1 . . -140.80(7)
Se3 Sn Se1 Cs1 . . 98.48(6)
Se1 Sn Se1 Cs1 6_665 . -22.88(6)
Cs1 Sn Se1 Cs1 8_645 . 135.83(17)
Cs1 Sn Se1 Cs1 6_665 . -84.53(4)
Cs1 Sn Se1 Cs1 4_445 . 160.06(5)
Se2 Sn Se1 Cs2 . . 152.93(7)
Se3 Sn Se1 Cs2 . . 32.21(7)
Se1 Sn Se1 Cs2 6_665 . -89.15(7)
Cs1 Sn Se1 Cs2 8_645 . 69.6(2)
Cs1 Sn Se1 Cs2 6_665 . -150.80(3)
Cs1 Sn Se1 Cs2 4_445 . 93.78(4)
Se2 Cs1 Se1 Sn 8_644 . 86.07(7)
Se2 Cs1 Se1 Sn 7_554 . 84.96(9)
Se3 Cs1 Se1 Sn 2_655 . -37.52(7)
Se2 Cs1 Se1 Sn 6_664 . -151.18(7)
Se1 Cs1 Se1 Sn 6_665 . 17.04(4)
Se3 Cs1 Se1 Sn 7_554 . -105.1(2)
Se3 Cs1 Se1 Sn 6_664 . 157.21(7)
Sn Cs1 Se1 Sn 6_664 . 170.90(6)
Se2 Cs1 Se1 Sn 8_644 8_644 -20.84(6)
Se2 Cs1 Se1 Sn 7_554 8_644 -21.96(10)
Se3 Cs1 Se1 Sn 2_655 8_644 -144.44(6)
Se2 Cs1 Se1 Sn 6_664 8_644 101.91(7)
Se1 Cs1 Se1 Sn 6_665 8_644 -89.87(7)
Se3 Cs1 Se1 Sn 7_554 8_644 148.0(2)
Se3 Cs1 Se1 Sn 6_664 8_644 50.29(7)
Sn Cs1 Se1 Sn 6_664 8_644 63.98(5)
Se2 Cs1 Se1 Cs1 8_644 8_644 -114.39(6)
Se2 Cs1 Se1 Cs1 7_554 8_644 -115.50(7)
Se3 Cs1 Se1 Cs1 2_655 8_644 122.01(7)
Se2 Cs1 Se1 Cs1 6_664 8_644 8.36(5)
Se1 Cs1 Se1 Cs1 6_665 8_644 176.58(8)
Se3 Cs1 Se1 Cs1 7_554 8_644 54.4(3)
Se3 Cs1 Se1 Cs1 6_664 8_644 -43.26(6)
Sn Cs1 Se1 Cs1 6_664 8_644 -29.56(5)
Se2 Cs1 Se1 Cs2 8_644 . 173.24(6)
Se2 Cs1 Se1 Cs2 7_554 . 172.13(8)
Se3 Cs1 Se1 Cs2 2_655 . 49.65(5)
Se2 Cs1 Se1 Cs2 6_664 . -64.01(5)
Se1 Cs1 Se1 Cs2 6_665 . 104.21(6)
Se3 Cs1 Se1 Cs2 7_554 . -18.0(2)
Se3 Cs1 Se1 Cs2 6_664 . -115.63(6)
Sn Cs1 Se1 Cs2 6_664 . -101.93(5)
Se2 Cs2 Se1 Sn 6_664 . 165.10(7)
Se2 Cs2 Se1 Sn 5_544 . -137.94(6)
Se2 Cs2 Se1 Sn 4_454 . 166.88(6)
Se3 Cs2 Se1 Sn . . -23.03(5)
Se3 Cs2 Se1 Sn 2_655 . 48.45(6)
Se3 Cs2 Se1 Sn 3_665 . -13.81(8)
Se1 Cs2 Se1 Sn 3_665 . -86.46(9)
Se1 Cs2 Se1 Sn 2_655 . 98.45(9)
Se2 Cs2 Se1 Sn 6_664 8_644 42.15(14)
Se2 Cs2 Se1 Sn 5_544 8_644 99.11(14)
Se2 Cs2 Se1 Sn 4_454 8_644 43.93(17)
Se3 Cs2 Se1 Sn . 8_644 -145.98(16)
Se3 Cs2 Se1 Sn 2_655 8_644 -74.50(16)
Se3 Cs2 Se1 Sn 3_665 8_644 -136.76(13)
Se1 Cs2 Se1 Sn 3_665 8_644 150.59(10)
Se1 Cs2 Se1 Sn 2_655 8_644 -24.5(2)
Se2 Cs2 Se1 Cs1 6_664 8_644 -52.83(5)
Se2 Cs2 Se1 Cs1 5_544 8_644 4.13(5)
Se2 Cs2 Se1 Cs1 4_454 8_644 -51.04(6)
Se3 Cs2 Se1 Cs1 . 8_644 119.04(6)
Se3 Cs2 Se1 Cs1 2_655 8_644 -169.48(5)
Se3 Cs2 Se1 Cs1 3_665 8_644 128.27(6)
Se1 Cs2 Se1 Cs1 3_665 8_644 55.62(9)
Se1 Cs2 Se1 Cs1 2_655 8_644 -119.47(8)
Se2 Cs2 Se1 Cs1 6_664 . 68.30(5)
Se2 Cs2 Se1 Cs1 5_544 . 125.27(6)
Se2 Cs2 Se1 Cs1 4_454 . 70.09(5)
Se3 Cs2 Se1 Cs1 . . -119.82(6)
Se3 Cs2 Se1 Cs1 2_655 . -48.35(4)
Se3 Cs2 Se1 Cs1 3_665 . -110.60(6)
Se1 Cs2 Se1 Cs1 3_665 . 176.75(8)
Se1 Cs2 Se1 Cs1 2_655 . 1.66(9)
Se3 Sn Se2 Sr . 4_545 110.99(8)
Se1 Sn Se2 Sr . 4_545 -4.81(11)
Se1 Sn Se2 Sr 6_665 4_545 -117.34(8)
Cs1 Sn Se2 Sr 8_645 4_545 153.25(8)
Cs1 Sn Se2 Sr 6_665 4_545 -84.96(7)
Cs1 Sn Se2 Sr 4_445 4_545 85.11(7)
Se3 Sn Se2 Cs1 . 6_665 -164.05(7)
Se1 Sn Se2 Cs1 . 6_665 80.15(8)
Se1 Sn Se2 Cs1 6_665 6_665 -32.38(8)
Cs1 Sn Se2 Cs1 8_645 6_665 -121.79(6)
Cs1 Sn Se2 Cs1 4_445 6_665 170.07(7)
Se3 Sn Se2 Cs1 . 4_445 25.89(8)
Se1 Sn Se2 Cs1 . 4_445 -89.91(7)
Se1 Sn Se2 Cs1 6_665 4_445 157.56(6)
Cs1 Sn Se2 Cs1 8_645 4_445 68.14(4)
Cs1 Sn Se2 Cs1 6_665 4_445 -170.07(7)
Se3 Sn Se2 Cs2 . 7_545 -69.93(16)
Se1 Sn Se2 Cs2 . 7_545 174.27(12)
Se1 Sn Se2 Cs2 6_665 7_545 61.74(16)
Cs1 Sn Se2 Cs2 8_645 7_545 -27.67(12)
Cs1 Sn Se2 Cs2 6_665 7_545 94.12(15)
Cs1 Sn Se2 Cs2 4_445 7_545 -95.81(15)
Se3 Sn Se2 Cs1 . 8_645 -42.25(8)
Se1 Sn Se2 Cs1 . 8_645 -158.05(7)
Se1 Sn Se2 Cs1 6_665 8_645 89.42(7)
Cs1 Sn Se2 Cs1 6_665 8_645 121.79(6)
Cs1 Sn Se2 Cs1 4_445 8_645 -68.14(4)
Se2 Sn Se3 Sr . 7_545 119.33(10)
Se1 Sn Se3 Sr . 7_545 -115.21(10)
Se1 Sn Se3 Sr 6_665 7_545 -7.73(13)
Cs1 Sn Se3 Sr 8_645 7_545 77.80(8)
Cs1 Sn Se3 Sr 6_665 7_545 74.0(2)
Cs1 Sn Se3 Sr 4_445 7_545 144.08(10)
Se2 Sn Se3 Cs1 . 3_665 -89.79(9)
Se1 Sn Se3 Cs1 . 3_665 35.67(8)
Se1 Sn Se3 Cs1 6_665 3_665 143.15(7)
Se2 Sn Se3 Cs1 . 4_445 -24.75(8)
Se1 Sn Se3 Cs1 . 4_445 100.71(6)
Se1 Sn Se3 Cs1 6_665 4_445 -151.81(8)
Se2 Sn Se3 Cs2 . . -159.76(7)
Se1 Sn Se3 Cs2 . . -34.30(8)
Se1 Sn Se3 Cs2 6_665 . 73.18(10)
Se2 Sn Se3 Cs1 . 8_645 41.53(7)
Se1 Sn Se3 Cs1 . 8_645 166.99(6)
Se1 Sn Se3 Cs1 6_665 8_645 -85.53(9)
Se2 Cs2 Se3 Sn 6_664 . 31.69(7)
Se2 Cs2 Se3 Sn 5_544 . 98.80(7)
Se2 Cs2 Se3 Sn 4_454 . 105.6(3)
Se3 Cs2 Se3 Sn 2_655 . -72.28(8)
Se3 Cs2 Se3 Sn 3_665 . -148.66(6)
Se1 Cs2 Se3 Sn . . 23.95(6)
Se1 Cs2 Se3 Sn 3_665 . 152.96(7)
Se1 Cs2 Se3 Sn 2_655 . -80.56(8)
Se2 Cs2 Se3 Sr 6_664 7_545 142.16(4)
Se2 Cs2 Se3 Sr 5_544 7_545 -150.73(4)
Se2 Cs2 Se3 Sr 4_454 7_545 -143.9(3)
Se3 Cs2 Se3 Sr 2_655 7_545 38.189(18)
Se3 Cs2 Se3 Sr 3_665 7_545 -38.189(18)
Se1 Cs2 Se3 Sr . 7_545 134.42(5)
Se1 Cs2 Se3 Sr 3_665 7_545 -96.57(5)
Se1 Cs2 Se3 Sr 2_655 7_545 29.91(6)
Se2 Cs2 Se3 Cs1 6_664 3_665 -72.98(6)
Se2 Cs2 Se3 Cs1 5_544 3_665 -5.87(5)
Se2 Cs2 Se3 Cs1 4_454 3_665 1.0(3)
Se3 Cs2 Se3 Cs1 2_655 3_665 -176.96(5)
Se3 Cs2 Se3 Cs1 3_665 3_665 106.66(6)
Se1 Cs2 Se3 Cs1 . 3_665 -80.73(5)
Se1 Cs2 Se3 Cs1 3_665 3_665 48.28(4)
Se1 Cs2 Se3 Cs1 2_655 3_665 174.76(5)
Cs1 Cs2 Se3 Cs1 . 3_665 -125.65(4)
Cs1 Cs2 Se3 Cs1 2_655 3_665 103.58(4)
Se2 Cs2 Se3 Cs1 6_664 4_445 -59.04(9)
Se2 Cs2 Se3 Cs1 5_544 4_445 8.07(9)
Se2 Cs2 Se3 Cs1 4_454 4_445 14.9(3)
Se3 Cs2 Se3 Cs1 2_655 4_445 -163.02(10)
Se3 Cs2 Se3 Cs1 3_665 4_445 120.60(10)
Se1 Cs2 Se3 Cs1 . 4_445 -66.79(8)
Se1 Cs2 Se3 Cs1 3_665 4_445 62.22(8)
Se1 Cs2 Se3 Cs1 2_655 4_445 -171.30(7)
Se2 Cs2 Se3 Cs1 6_664 8_645 114.24(15)
Se2 Cs2 Se3 Cs1 5_544 8_645 -178.65(14)
Se2 Cs2 Se3 Cs1 4_454 8_645 -171.8(3)
Se3 Cs2 Se3 Cs1 2_655 8_645 10.26(14)
Se3 Cs2 Se3 Cs1 3_665 8_645 -66.12(12)
Se1 Cs2 Se3 Cs1 . 8_645 106.49(16)
Se1 Cs2 Se3 Cs1 3_665 8_645 -124.50(15)
Se1 Cs2 Se3 Cs1 2_655 8_645 1.98(18)
